data_4324520
loop_
_publ_author_name
'Antonio Otero'
'Juan Fern\'andez-Baeza'
'Juan Tejeda'
'Agust\'in Lara-S\'anchez'
'Sonia Franco'
'Jaime Mart\'inez-Ferrer'
'Mar\'ia P. Carri\'on'
'I. L\'opez-Solera'
'Ana M. Rodr\'iguez'
'Luis F. S\'anchez-Barba'

_publ_section_title
;
 Direct Synthesis of NNN-Donor Enantiopure Scorpionate Ligands by an
 Efficient Diastereoselective Nucleophilic Addition to Imines
;
_journal_name_full 'Inorganic Chemistry'
_journal_page_first 1826
_journal_page_last 1839
_journal_paper_doi 10.1021/ic102242x
_journal_volume 50
_journal_year 2011
_chemical_absolute_configuration rm
_chemical_formula_sum 'C31 H41 F Li N5 O'
_chemical_formula_weight 525.68
_chemical_name_systematic
;
 ?
;
_space_group_IT_number 4
_symmetry_cell_setting monoclinic
_symmetry_space_group_name_Hall 'P 2yb'
_symmetry_space_group_name_H-M 'P 1 21 1'
_atom_sites_solution_hydrogens geom
_atom_sites_solution_primary direct
_atom_sites_solution_secondary difmap
_audit_creation_method SHELXL-97
_cell_angle_alpha 90.00
_cell_angle_beta 96.642(7)
_cell_angle_gamma 90.00
_cell_formula_units_Z 4
_cell_length_a 10.371(2)
_cell_length_b 19.001(4)
_cell_length_c 15.118(3)
_cell_measurement_reflns_used 589
_cell_measurement_temperature 180(2)
_cell_measurement_theta_max 17.309
_cell_measurement_theta_min 2.249
_cell_volume 2959.1(10)
_computing_cell_refinement 'Bruker SAINT'
_computing_data_collection 'Bruker APEX'
_computing_data_reduction 'Bruker SHELXTL'
_computing_molecular_graphics 'Bruker SHELXTL'
_computing_publication_material 'Bruker SHELXTL'
_computing_structure_refinement 'SHELXL-97 (Sheldrick, 1997)'
_computing_structure_solution 'SHELXS-97 (Sheldrick, 1990)'
_diffrn_ambient_temperature 180(2)
_diffrn_measured_fraction_theta_full 0.954
_diffrn_measured_fraction_theta_max 0.954
_diffrn_measurement_device_type 'CCD area detector'
_diffrn_measurement_method 'omega and phi scans'
_diffrn_radiation_monochromator graphite
_diffrn_radiation_source 'fine-focus sealed tube'
_diffrn_radiation_type MoK\a
_diffrn_radiation_wavelength 0.71073
_diffrn_reflns_av_R_equivalents 0.1172
_diffrn_reflns_av_sigmaI/netI 0.2990
_diffrn_reflns_limit_h_max 12
_diffrn_reflns_limit_h_min -10
_diffrn_reflns_limit_k_max 20
_diffrn_reflns_limit_k_min -22
_diffrn_reflns_limit_l_max 14
_diffrn_reflns_limit_l_min -17
_diffrn_reflns_number 15214
_diffrn_reflns_theta_full 25.00
_diffrn_reflns_theta_max 25.00
_diffrn_reflns_theta_min 1.98
_exptl_absorpt_coefficient_mu 0.077
_exptl_absorpt_correction_T_max 0.9863
_exptl_absorpt_correction_T_min 0.9766
_exptl_absorpt_correction_type multi-scan
_exptl_absorpt_process_details SADABS
_exptl_crystal_colour colorless
_exptl_crystal_density_diffrn 1.180
_exptl_crystal_description block
_exptl_crystal_F_000 1128
_exptl_crystal_size_max 0.31
_exptl_crystal_size_mid 0.23
_exptl_crystal_size_min 0.18
_refine_diff_density_max 0.253
_refine_diff_density_min -0.248
_refine_diff_density_rms 0.057
_refine_ls_abs_structure_details 'Flack H D (1983), Acta Cryst. A39, 876-881'
_refine_ls_abs_structure_Flack 0.12(3)
_refine_ls_extinction_coef 0.0019(7)
_refine_ls_extinction_expression Fc^*^=kFc[1+0.001xFc^2^\l^3^/sin(2\q)]^-1/4^
_refine_ls_extinction_method SHELXL
_refine_ls_goodness_of_fit_ref 0.952
_refine_ls_hydrogen_treatment constr
_refine_ls_matrix_type full
_refine_ls_number_parameters 709
_refine_ls_number_reflns 8945
_refine_ls_number_restraints 53
_refine_ls_restrained_S_all 0.952
_refine_ls_R_factor_all 0.2428
_refine_ls_R_factor_gt 0.0850
_refine_ls_shift/su_max 0.064
_refine_ls_shift/su_mean 0.008
_refine_ls_structure_factor_coef Fsqd
_refine_ls_weighting_details 'calc w=1/[\s^2^(Fo^2^)+(0.0004P)^2^+0.0000P] where P=(Fo^2^+2Fc^2^)/3'
_refine_ls_weighting_scheme calc
_refine_ls_wR_factor_gt 0.1588
_refine_ls_wR_factor_ref 0.2283
_reflns_number_gt 3410
_reflns_number_total 8945
_reflns_threshold_expression >2sigma(I)
_cod_data_source_file ic102242x_si_002_3.cif
_cod_data_source_block 12
_cod_database_code 4324520

loop_
_symmetry_equiv_pos_as_xyz
'x, y, z'
'-x, y+1/2, -z'

loop_
_atom_site_label
_atom_site_type_symbol
_atom_site_fract_x
_atom_site_fract_y
_atom_site_fract_z
_atom_site_U_iso_or_equiv
_atom_site_adp_type
_atom_site_occupancy
_atom_site_symmetry_multiplicity
_atom_site_calc_flag
_atom_site_refinement_flags
_atom_site_disorder_assembly
_atom_site_disorder_group
N1 N 0.7548(7) 0.5591(5) 0.2402(5) 0.035(2) Uani 1 1 d . . .
N2 N 0.6531(7) 0.5490(5) 0.2886(5) 0.032(2) Uani 1 1 d . . .
N3 N 0.5314(7) 0.5590(5) 0.0914(5) 0.039(2) Uani 1 1 d . . .
N4 N 0.4836(7) 0.5670(5) 0.1704(5) 0.038(3) Uani 1 1 d . . .
N5 N 0.6399(7) 0.4271(5) 0.1757(6) 0.036(2) Uani 1 1 d . . .
N6 N 0.5489(7) 0.3109(5) 0.6004(6) 0.040(2) Uani 1 1 d . . .
N7 N 0.4953(7) 0.3087(5) 0.6788(6) 0.032(2) Uani 1 1 d . . .
N8 N 0.7686(7) 0.3242(5) 0.7491(5) 0.034(2) Uani 1 1 d . . .
N9 N 0.6638(7) 0.3327(5) 0.7971(5) 0.031(2) Uani 1 1 d . . .
N10 N 0.6381(7) 0.4512(5) 0.6735(5) 0.025(2) Uani 1 1 d . . .
F1 F 0.8467(6) 0.1567(4) 0.1985(5) 0.079(2) Uani 1 1 d . . .
F2 F 0.8368(7) 0.7212(4) 0.6779(5) 0.087(3) Uani 1 1 d . . .
Li1 Li 0.7081(14) 0.5115(13) 0.1189(11) 0.052(6) Uani 1 1 d . A .
Li2 Li 0.7160(14) 0.3689(10) 0.6229(13) 0.042(5) Uani 1 1 d . B .
C1 C 0.6889(9) 0.5570(7) 0.3776(6) 0.041(3) Uani 1 1 d . . .
C2 C 0.8202(9) 0.5731(6) 0.3853(7) 0.041(3) Uani 1 1 d . . .
H2 H 0.8745 0.5820 0.4375 0.049 Uiso 1 1 calc R . .
C3 C 0.8541(9) 0.5732(6) 0.2989(7) 0.041(3) Uani 1 1 d . . .
C4 C 0.5951(8) 0.5504(6) 0.4432(6) 0.050(3) Uani 1 1 d . . .
H4A H 0.5164 0.5746 0.4218 0.075 Uiso 1 1 calc R . .
H4B H 0.6313 0.5707 0.4988 0.075 Uiso 1 1 calc R . .
H4C H 0.5766 0.5015 0.4519 0.075 Uiso 1 1 calc R . .
C5 C 0.9850(7) 0.5870(7) 0.2728(6) 0.049(3) Uani 1 1 d . . .
H5A H 0.9861 0.5755 0.2111 0.074 Uiso 1 1 calc R . .
H5B H 1.0476 0.5586 0.3084 0.074 Uiso 1 1 calc R . .
H5C H 1.0061 0.6358 0.2821 0.074 Uiso 1 1 calc R . .
C6 C 0.3922(9) 0.6199(6) 0.1664(8) 0.034(3) Uani 1 1 d . . .
C7 C 0.3822(11) 0.6459(7) 0.0850(8) 0.056(4) Uani 1 1 d . . .
H7 H 0.3286 0.6826 0.0627 0.067 Uiso 1 1 calc R . .
C8 C 0.4692(10) 0.6069(7) 0.0380(7) 0.045(3) Uani 1 1 d . . .
C9 C 0.3296(10) 0.6388(6) 0.2467(7) 0.046(3) Uani 1 1 d . . .
H9A H 0.3952 0.6507 0.2945 0.068 Uiso 1 1 calc R . .
H9B H 0.2800 0.5995 0.2640 0.068 Uiso 1 1 calc R . .
H9C H 0.2733 0.6784 0.2335 0.068 Uiso 1 1 calc R . .
C10 C 0.4880(10) 0.6153(7) -0.0577(7) 0.074(4) Uani 1 1 d . . .
H10A H 0.5293 0.6596 -0.0661 0.111 Uiso 1 1 calc R . .
H10B H 0.4052 0.6140 -0.0933 0.111 Uiso 1 1 calc R . .
H10C H 0.5416 0.5778 -0.0752 0.111 Uiso 1 1 calc R . .
C11 C 0.5303(8) 0.5255(7) 0.2457(6) 0.035(3) Uani 1 1 d . . .
H11 H 0.4683 0.5326 0.2891 0.042 Uiso 1 1 calc R . .
C12 C 0.5328(9) 0.4430(6) 0.2285(6) 0.028(3) Uani 1 1 d . . .
H12 H 0.5529 0.4200 0.2865 0.034 Uiso 1 1 calc R . .
C13 C 0.3997(9) 0.4180(7) 0.1895(7) 0.048(4) Uani 1 1 d . . .
C14 C 0.3131(9) 0.3976(8) 0.2411(7) 0.059(4) Uani 1 1 d . . .
H14 H 0.3300 0.4028 0.3026 0.071 Uiso 1 1 calc R . .
C15 C 0.1835(10) 0.3651(9) 0.2002(8) 0.101(6) Uani 1 1 d . . .
H15A H 0.1121 0.3957 0.2108 0.121 Uiso 1 1 calc R . .
H15B H 0.1705 0.3200 0.2279 0.121 Uiso 1 1 calc R . .
C16 C 0.1861(11) 0.3551(7) 0.0994(8) 0.082(4) Uani 1 1 d . . .
H16 H 0.1085 0.3330 0.0681 0.098 Uiso 1 1 calc R . .
C17 C 0.3180(10) 0.3223(9) 0.0795(9) 0.095(6) Uani 1 1 d . . .
H17A H 0.3183 0.3033 0.0200 0.115 Uiso 1 1 calc R . .
H17B H 0.3580 0.2906 0.1249 0.115 Uiso 1 1 calc R . .
C18 C 0.3656(9) 0.4086(8) 0.0917(7) 0.060(4) Uani 1 1 d . . .
H18 H 0.4286 0.4256 0.0530 0.072 Uiso 1 1 calc R . .
C19 C 0.2230(9) 0.4234(8) 0.0617(7) 0.063(4) Uani 1 1 d . . .
C20 C 0.1732(11) 0.4892(9) 0.0988(9) 0.098(5) Uani 1 1 d . . .
H20A H 0.1928 0.4891 0.1624 0.147 Uiso 1 1 calc R . .
H20B H 0.0809 0.4919 0.0834 0.147 Uiso 1 1 calc R . .
H20C H 0.2137 0.5291 0.0745 0.147 Uiso 1 1 calc R . .
C21 C 0.2015(11) 0.4193(10) -0.0415(7) 0.135(8) Uani 1 1 d . . .
H21A H 0.1102 0.4213 -0.0612 0.202 Uiso 1 1 calc R . .
H21B H 0.2365 0.3759 -0.0608 0.202 Uiso 1 1 calc R . .
H21C H 0.2444 0.4582 -0.0662 0.202 Uiso 1 1 calc R . .
C22 C 0.6862(8) 0.3604(6) 0.1848(6) 0.026(3) Uani 1 1 d . . .
C23 C 0.8021(9) 0.3416(7) 0.1513(7) 0.043(3) Uani 1 1 d . . .
H23 H 0.8457 0.3773 0.1250 0.051 Uiso 1 1 calc R . .
C24 C 0.8583(10) 0.2755(7) 0.1531(7) 0.038(3) Uani 1 1 d . . .
H24 H 0.9348 0.2663 0.1287 0.046 Uiso 1 1 calc R . .
C25 C 0.7930(11) 0.2253(6) 0.1933(8) 0.040(3) Uani 1 1 d . . .
C26 C 0.6831(10) 0.2357(6) 0.2332(8) 0.040(3) Uani 1 1 d . . .
H26 H 0.6452 0.1992 0.2619 0.048 Uiso 1 1 calc R . .
C27 C 0.6303(9) 0.3026(6) 0.2293(6) 0.030(3) Uani 1 1 d . . .
H27 H 0.5557 0.3107 0.2565 0.036 Uiso 1 1 calc R . .
O1 O 0.8182(6) 0.5384(4) 0.0279(5) 0.052(2) Uani 1 1 d D . .
C28 C 0.878(2) 0.6056(9) 0.0236(12) 0.045(7) Uiso 0.50 1 d PD A 1
H28A H 0.9560 0.6079 0.0654 0.054 Uiso 0.50 1 calc PR A 1
H28B H 0.8189 0.6423 0.0385 0.054 Uiso 0.50 1 calc PR A 1
C29 C 0.910(3) 0.6152(12) -0.0683(14) 0.087(11) Uiso 0.50 1 d PD A 1
H29A H 0.8387 0.6379 -0.1050 0.105 Uiso 0.50 1 calc PR A 1
H29B H 0.9874 0.6435 -0.0690 0.105 Uiso 0.50 1 calc PR A 1
C30 C 0.930(2) 0.5443(13) -0.0997(14) 0.062(10) Uiso 0.50 1 d PD A 1
H30A H 1.0194 0.5293 -0.0838 0.074 Uiso 0.50 1 calc PR A 1
H30B H 0.9089 0.5408 -0.1637 0.074 Uiso 0.50 1 calc PR A 1
C31 C 0.839(3) 0.5022(12) -0.0518(13) 0.035(8) Uiso 0.50 1 d PD A 1
H31A H 0.7570 0.4964 -0.0892 0.042 Uiso 0.50 1 calc PR A 1
H31B H 0.8750 0.4560 -0.0376 0.042 Uiso 0.50 1 calc PR A 1
C28A C 0.830(2) 0.6151(8) 0.0223(12) 0.056(8) Uiso 0.50 1 d PD A 2
H28C H 0.8980 0.6318 0.0666 0.068 Uiso 0.50 1 calc PR A 2
H28D H 0.7487 0.6372 0.0336 0.068 Uiso 0.50 1 calc PR A 2
C29A C 0.860(2) 0.6334(10) -0.0686(12) 0.059(7) Uiso 0.50 1 d PD A 2
H29C H 0.7842 0.6524 -0.1040 0.071 Uiso 0.50 1 calc PR A 2
H29D H 0.9292 0.6681 -0.0656 0.071 Uiso 0.50 1 calc PR A 2
C30A C 0.9006(18) 0.5688(10) -0.1068(11) 0.030(6) Uiso 0.50 1 d PD A 2
H30C H 0.9928 0.5605 -0.0916 0.036 Uiso 0.50 1 calc PR A 2
H30D H 0.8800 0.5683 -0.1710 0.036 Uiso 0.50 1 calc PR A 2
C31A C 0.820(3) 0.5165(12) -0.0628(13) 0.088(16) Uiso 0.50 1 d PD A 2
H31C H 0.7329 0.5150 -0.0933 0.106 Uiso 0.50 1 calc PR A 2
H31D H 0.8582 0.4699 -0.0648 0.106 Uiso 0.50 1 calc PR A 2
C32 C 0.3977(8) 0.2594(6) 0.6750(7) 0.032(3) Uani 1 1 d . . .
C33 C 0.3849(9) 0.2343(6) 0.5895(8) 0.042(3) Uani 1 1 d . . .
H33 H 0.3233 0.2021 0.5651 0.051 Uiso 1 1 calc R . .
C34 C 0.4813(10) 0.2658(6) 0.5454(8) 0.044(3) Uani 1 1 d . . .
C35 C 0.3246(9) 0.2433(7) 0.7527(8) 0.054(4) Uani 1 1 d . . .
H35A H 0.3827 0.2231 0.7999 0.081 Uiso 1 1 calc R . .
H35B H 0.2559 0.2107 0.7346 0.081 Uiso 1 1 calc R . .
H35C H 0.2885 0.2860 0.7732 0.081 Uiso 1 1 calc R . .
C36 C 0.5112(11) 0.2603(7) 0.4526(7) 0.066(4) Uani 1 1 d . . .
H36A H 0.4543 0.2906 0.4153 0.098 Uiso 1 1 calc R . .
H36B H 0.4991 0.2126 0.4326 0.098 Uiso 1 1 calc R . .
H36C H 0.5996 0.2741 0.4496 0.098 Uiso 1 1 calc R . .
C37 C 0.8655(9) 0.3086(6) 0.8122(7) 0.036(3) Uani 1 1 d . . .
C38 C 0.8262(9) 0.3110(7) 0.8964(7) 0.047(3) Uani 1 1 d . . .
H38 H 0.8771 0.3032 0.9503 0.056 Uiso 1 1 calc R . .
C39 C 0.6975(9) 0.3272(6) 0.8844(7) 0.030(3) Uani 1 1 d . . .
C40 C 1.0006(8) 0.2951(7) 0.7836(8) 0.063(4) Uani 1 1 d . . .
H40A H 0.9921 0.2691 0.7288 0.094 Uiso 1 1 calc R . .
H40B H 1.0516 0.2685 0.8289 0.094 Uiso 1 1 calc R . .
H40C H 1.0425 0.3393 0.7753 0.094 Uiso 1 1 calc R . .
C41 C 0.6021(9) 0.3367(7) 0.9511(6) 0.058(4) Uani 1 1 d . . .
H41A H 0.5600 0.3815 0.9420 0.087 Uiso 1 1 calc R . .
H41B H 0.6471 0.3347 1.0103 0.087 Uiso 1 1 calc R . .
H41C H 0.5383 0.2999 0.9438 0.087 Uiso 1 1 calc R . .
C42 C 0.5359(7) 0.3565(6) 0.7531(6) 0.027(3) Uani 1 1 d . . .
H42 H 0.4733 0.3513 0.7965 0.032 Uiso 1 1 calc R . .
C43 C 0.5360(8) 0.4339(6) 0.7261(7) 0.026(3) Uani 1 1 d . . .
H43 H 0.5550 0.4604 0.7818 0.031 Uiso 1 1 calc R . .
C44 C 0.3957(8) 0.4548(5) 0.6885(7) 0.027(3) Uani 1 1 d . . .
C45 C 0.3095(9) 0.4721(7) 0.7419(8) 0.056(4) Uani 1 1 d . . .
H45 H 0.3335 0.4762 0.8029 0.067 Uiso 1 1 calc R . .
C46 C 0.1700(8) 0.4852(7) 0.7024(7) 0.059(4) Uani 1 1 d . . .
H46A H 0.1126 0.4549 0.7315 0.070 Uiso 1 1 calc R . .
H46B H 0.1470 0.5336 0.7133 0.070 Uiso 1 1 calc R . .
C47 C 0.1515(8) 0.4712(5) 0.6035(6) 0.037(3) Uani 1 1 d . . .
H47 H 0.0630 0.4770 0.5738 0.045 Uiso 1 1 calc R . .
C48 C 0.2204(9) 0.4005(6) 0.5851(7) 0.053(3) Uani 1 1 d . . .
H48A H 0.1948 0.3806 0.5266 0.063 Uiso 1 1 calc R . .
H48B H 0.2187 0.3655 0.6317 0.063 Uiso 1 1 calc R . .
C49 C 0.3479(9) 0.4459(6) 0.5921(7) 0.041(3) Uani 1 1 d . . .
H49 H 0.4129 0.4314 0.5537 0.049 Uiso 1 1 calc R . .
C50 C 0.2620(8) 0.5099(6) 0.5589(6) 0.040(3) Uani 1 1 d . . .
C51 C 0.2976(9) 0.5813(6) 0.5912(8) 0.068(4) Uani 1 1 d . . .
H51A H 0.3757 0.5958 0.5680 0.102 Uiso 1 1 calc R . .
H51B H 0.3114 0.5812 0.6550 0.102 Uiso 1 1 calc R . .
H51C H 0.2287 0.6134 0.5715 0.102 Uiso 1 1 calc R . .
C52 C 0.2313(9) 0.5109(9) 0.4582(7) 0.094(5) Uani 1 1 d . . .
H52A H 0.1667 0.5461 0.4414 0.141 Uiso 1 1 calc R . .
H52B H 0.1990 0.4657 0.4380 0.141 Uiso 1 1 calc R . .
H52C H 0.3087 0.5216 0.4316 0.141 Uiso 1 1 calc R . .
C53 C 0.6814(9) 0.5187(7) 0.6799(6) 0.029(3) Uani 1 1 d . . .
C54 C 0.6248(8) 0.5765(6) 0.7158(6) 0.032(3) Uani 1 1 d . . .
H54 H 0.5484 0.5695 0.7413 0.038 Uiso 1 1 calc R . .
C55 C 0.6739(10) 0.6427(6) 0.7160(7) 0.039(3) Uani 1 1 d . . .
H55 H 0.6311 0.6797 0.7405 0.047 Uiso 1 1 calc R . .
C56 C 0.7875(12) 0.6547(8) 0.6797(8) 0.056(4) Uani 1 1 d . . .
C57 C 0.8509(10) 0.5993(7) 0.6465(7) 0.047(3) Uani 1 1 d . . .
H57 H 0.9301 0.6071 0.6249 0.056 Uiso 1 1 calc R . .
C58 C 0.8012(8) 0.5337(6) 0.6442(6) 0.027(3) Uani 1 1 d . . .
H58 H 0.8451 0.4975 0.6192 0.032 Uiso 1 1 calc R . .
O2 O 0.8330(6) 0.3508(4) 0.5325(4) 0.047(2) Uani 1 1 d D . .
C59 C 0.921(2) 0.2915(10) 0.5250(12) 0.055(7) Uiso 0.50 1 d PD B 1
H59A H 1.0023 0.2983 0.5631 0.066 Uiso 0.50 1 calc PR B 1
H59B H 0.8821 0.2476 0.5408 0.066 Uiso 0.50 1 calc PR B 1
C60 C 0.942(2) 0.2921(13) 0.4319(13) 0.074(8) Uiso 0.50 1 d PD B 1
H60A H 0.8850 0.2586 0.3987 0.089 Uiso 0.50 1 calc PR B 1
H60B H 1.0312 0.2794 0.4255 0.089 Uiso 0.50 1 calc PR B 1
C61 C 0.912(2) 0.3701(12) 0.3950(12) 0.058(7) Uiso 0.50 1 d PD B 1
H61A H 0.9898 0.3990 0.4008 0.069 Uiso 0.50 1 calc PR B 1
H61B H 0.8745 0.3696 0.3332 0.069 Uiso 0.50 1 calc PR B 1
C62 C 0.818(2) 0.3950(11) 0.4538(12) 0.049(8) Uiso 0.50 1 d PD B 1
H62A H 0.8350 0.4438 0.4701 0.058 Uiso 0.50 1 calc PR B 1
H62B H 0.7304 0.3914 0.4239 0.058 Uiso 0.50 1 calc PR B 1
C59A C 0.879(3) 0.2776(10) 0.5394(14) 0.090(12) Uiso 0.50 1 d PD B 2
H59C H 0.9551 0.2737 0.5828 0.108 Uiso 0.50 1 calc PR B 2
H59D H 0.8117 0.2468 0.5569 0.108 Uiso 0.50 1 calc PR B 2
C60A C 0.910(2) 0.2597(10) 0.4510(13) 0.062(8) Uiso 0.50 1 d PD B 2
H60C H 0.8401 0.2328 0.4191 0.074 Uiso 0.50 1 calc PR B 2
H60D H 0.9888 0.2317 0.4550 0.074 Uiso 0.50 1 calc PR B 2
C61A C 0.9301(17) 0.3318(11) 0.4008(10) 0.020(5) Uiso 0.50 1 d PD B 2
H61C H 1.0199 0.3470 0.4095 0.024 Uiso 0.50 1 calc PR B 2
H61D H 0.9018 0.3281 0.3375 0.024 Uiso 0.50 1 calc PR B 2
C62A C 0.845(3) 0.3794(12) 0.4456(12) 0.054(9) Uiso 0.50 1 d PD B 2
H62C H 0.8831 0.4262 0.4512 0.064 Uiso 0.50 1 calc PR B 2
H62D H 0.7606 0.3829 0.4112 0.064 Uiso 0.50 1 calc PR B 2

loop_
_atom_site_aniso_label
_atom_site_aniso_U_11
_atom_site_aniso_U_22
_atom_site_aniso_U_33
_atom_site_aniso_U_23
_atom_site_aniso_U_13
_atom_site_aniso_U_12
N1 0.027(4) 0.033(6) 0.046(5) 0.005(5) 0.006(4) 0.012(4)
N2 0.026(4) 0.041(7) 0.030(5) 0.001(5) 0.012(4) -0.001(5)
N3 0.052(5) 0.035(6) 0.030(5) 0.006(5) 0.014(4) 0.007(5)
N4 0.037(5) 0.052(8) 0.025(5) 0.014(5) 0.006(4) 0.010(5)
N5 0.022(4) 0.039(7) 0.049(6) 0.015(5) 0.011(4) 0.013(5)
N6 0.032(4) 0.053(7) 0.037(5) -0.003(5) 0.011(4) -0.003(5)
N7 0.030(4) 0.020(6) 0.048(6) 0.001(5) 0.011(4) -0.005(4)
N8 0.025(4) 0.027(6) 0.056(6) -0.002(5) 0.026(4) 0.005(4)
N9 0.023(4) 0.031(6) 0.041(6) -0.001(5) 0.010(4) 0.004(4)
N10 0.021(4) 0.029(6) 0.027(5) 0.003(5) 0.015(4) -0.003(4)
F1 0.071(4) 0.055(6) 0.118(6) 0.015(5) 0.034(4) 0.013(4)
F2 0.094(5) 0.024(5) 0.150(7) 0.000(5) 0.046(5) -0.031(4)
Li1 0.026(8) 0.094(18) 0.038(11) -0.002(12) 0.014(8) -0.010(11)
Li2 0.019(7) 0.028(12) 0.078(13) -0.025(11) 0.007(9) -0.002(8)
C1 0.040(6) 0.063(10) 0.022(6) 0.015(6) 0.016(5) 0.020(7)
C2 0.035(6) 0.046(8) 0.042(7) 0.008(7) 0.002(5) 0.005(6)
C3 0.023(5) 0.044(9) 0.057(7) 0.026(7) 0.008(5) 0.008(6)
C4 0.048(6) 0.059(9) 0.046(7) 0.018(7) 0.016(6) 0.014(7)
C5 0.031(5) 0.055(9) 0.063(7) 0.011(7) 0.008(5) 0.001(6)
C6 0.024(5) 0.022(7) 0.058(8) 0.001(7) 0.014(6) 0.001(6)
C7 0.051(7) 0.068(11) 0.050(8) 0.024(8) 0.015(7) 0.011(8)
C8 0.045(7) 0.057(10) 0.035(7) 0.005(7) 0.013(6) 0.008(7)
C9 0.048(7) 0.031(8) 0.058(8) 0.004(7) 0.008(6) -0.006(6)
C10 0.077(8) 0.085(12) 0.062(9) 0.019(8) 0.020(7) 0.012(8)
C11 0.026(5) 0.061(10) 0.022(6) -0.011(7) 0.013(5) -0.004(6)
C12 0.043(6) 0.025(8) 0.019(5) 0.000(5) 0.009(5) 0.003(6)
C13 0.022(5) 0.088(11) 0.038(7) 0.009(7) 0.014(5) -0.006(7)
C14 0.033(6) 0.114(13) 0.032(6) 0.009(8) 0.007(5) -0.010(8)
C15 0.050(7) 0.170(17) 0.080(10) 0.072(11) -0.004(7) -0.049(9)
C16 0.062(8) 0.086(12) 0.090(10) 0.014(10) -0.021(7) -0.031(8)
C17 0.047(7) 0.153(18) 0.088(10) -0.058(11) 0.011(7) -0.038(9)
C18 0.024(5) 0.116(13) 0.041(7) -0.006(8) 0.008(5) -0.017(7)
C19 0.037(6) 0.099(13) 0.049(7) -0.010(9) -0.005(5) -0.020(8)
C20 0.070(9) 0.120(15) 0.100(11) -0.001(11) -0.005(8) 0.002(9)
C21 0.063(8) 0.27(2) 0.063(9) 0.020(12) -0.013(7) -0.070(11)
C22 0.015(5) 0.028(7) 0.034(6) -0.003(6) 0.002(4) 0.002(6)
C23 0.029(6) 0.052(10) 0.048(7) 0.002(7) 0.009(5) -0.004(6)
C24 0.032(6) 0.035(8) 0.049(7) -0.003(7) 0.013(5) 0.011(6)
C25 0.048(7) 0.011(7) 0.063(8) -0.008(7) 0.010(6) 0.015(6)
C26 0.044(6) 0.016(7) 0.062(8) -0.001(6) 0.009(6) -0.011(6)
C27 0.039(6) 0.033(8) 0.020(5) 0.005(6) 0.014(5) -0.001(6)
O1 0.067(5) 0.049(6) 0.044(4) 0.002(4) 0.019(4) -0.013(4)
C32 0.020(5) 0.029(8) 0.047(7) -0.006(6) 0.007(5) -0.009(6)
C33 0.024(6) 0.030(8) 0.074(9) -0.026(7) 0.009(6) -0.017(6)
C34 0.040(6) 0.044(9) 0.047(8) -0.030(7) 0.005(6) -0.003(6)
C35 0.026(6) 0.059(10) 0.081(9) 0.005(8) 0.023(6) -0.023(6)
C36 0.087(9) 0.057(10) 0.050(8) -0.035(8) -0.003(7) -0.022(8)
C37 0.028(5) 0.023(7) 0.054(7) 0.002(6) -0.002(5) 0.001(5)
C38 0.035(6) 0.063(10) 0.042(7) -0.009(7) 0.005(5) -0.007(7)
C39 0.030(6) 0.029(7) 0.030(6) 0.012(6) 0.000(5) 0.001(5)
C40 0.028(5) 0.071(11) 0.092(8) 0.008(9) 0.022(6) 0.002(6)
C41 0.042(6) 0.090(12) 0.042(7) 0.017(8) 0.001(6) 0.013(7)
C42 0.009(4) 0.028(8) 0.044(6) -0.016(6) 0.005(4) -0.008(5)
C43 0.019(5) 0.021(7) 0.040(6) -0.009(6) 0.014(5) -0.005(5)
C44 0.015(5) 0.018(7) 0.050(7) 0.002(6) 0.014(5) -0.006(5)
C45 0.031(6) 0.075(11) 0.065(8) 0.009(8) 0.015(6) 0.009(7)
C46 0.022(5) 0.071(9) 0.087(9) 0.037(8) 0.023(5) 0.013(5)
C47 0.023(5) 0.023(7) 0.065(7) -0.012(6) 0.004(5) 0.009(5)
C48 0.057(7) 0.030(7) 0.063(8) -0.017(6) -0.028(6) 0.012(6)
C49 0.027(5) 0.057(8) 0.041(7) -0.015(6) 0.013(5) 0.001(6)
C50 0.029(5) 0.049(8) 0.041(6) 0.024(6) 0.005(5) 0.017(6)
C51 0.037(6) 0.039(8) 0.124(11) 0.020(8) -0.005(7) -0.011(6)
C52 0.046(6) 0.183(17) 0.053(8) 0.034(9) 0.001(5) 0.030(8)
C53 0.027(5) 0.035(8) 0.026(6) -0.007(6) 0.002(5) -0.006(6)
C54 0.021(5) 0.030(8) 0.044(6) 0.002(6) 0.002(5) -0.009(6)
C55 0.043(6) 0.022(8) 0.054(7) -0.012(6) 0.013(6) -0.009(6)
C56 0.054(8) 0.052(10) 0.067(9) -0.001(8) 0.024(7) -0.001(8)
C57 0.034(6) 0.058(10) 0.051(8) 0.000(8) 0.016(6) -0.026(7)
C58 0.023(5) 0.033(9) 0.028(6) -0.004(6) 0.015(4) -0.004(5)
O2 0.060(4) 0.035(5) 0.052(5) 0.008(4) 0.025(4) 0.014(4)

loop_
_atom_type_symbol
_atom_type_description
_atom_type_scat_dispersion_real
_atom_type_scat_dispersion_imag
_atom_type_scat_source
Li Li -0.0003 0.0001 'International Tables Vol C Tables 4.2.6.8 and 6.1.1.4'
H H 0.0000 0.0000 'International Tables Vol C Tables 4.2.6.8 and 6.1.1.4'
C C 0.0033 0.0016 'International Tables Vol C Tables 4.2.6.8 and 6.1.1.4'
N N 0.0061 0.0033 'International Tables Vol C Tables 4.2.6.8 and 6.1.1.4'
F F 0.0171 0.0103 'International Tables Vol C Tables 4.2.6.8 and 6.1.1.4'
O O 0.0106 0.0060 'International Tables Vol C Tables 4.2.6.8 and 6.1.1.4'

loop_
_geom_angle_atom_site_label_1
_geom_angle_atom_site_label_2
_geom_angle_atom_site_label_3
_geom_angle
C3 N1 N2 105.3(8)
C3 N1 Li1 141.5(8)
N2 N1 Li1 107.4(7)
C1 N2 N1 111.9(7)
C1 N2 C11 127.5(8)
N1 N2 C11 120.2(7)
C8 N3 N4 104.9(8)
C8 N3 Li1 141.8(9)
N4 N3 Li1 106.4(8)
N3 N4 C6 111.4(9)
N3 N4 C11 121.2(9)
C6 N4 C11 127.5(9)
C22 N5 C12 114.6(8)
C22 N5 Li1 131.2(8)
C12 N5 Li1 113.4(9)
C34 N6 N7 106.5(8)
C34 N6 Li2 145.3(9)
N7 N6 Li2 107.1(8)
N6 N7 C32 110.9(9)
N6 N7 C42 122.3(8)
C32 N7 C42 126.7(8)
C37 N8 N9 102.9(7)
C37 N8 Li2 146.3(8)
N9 N8 Li2 106.9(7)
C39 N9 N8 112.3(7)
C39 N9 C42 125.9(8)
N8 N9 C42 121.1(7)
C53 N10 C43 115.9(8)
C53 N10 Li2 129.4(8)
C43 N10 Li2 113.5(8)
O1 Li1 N5 141.3(13)
O1 Li1 N3 108.9(10)
N5 Li1 N3 95.1(7)
O1 Li1 N1 114.7(10)
N5 Li1 N1 91.6(8)
N3 Li1 N1 95.8(9)
N10 Li2 O2 136.9(11)
N10 Li2 N6 96.6(7)
O2 Li2 N6 111.7(9)
N10 Li2 N8 92.5(8)
O2 Li2 N8 116.4(8)
N6 Li2 N8 93.4(8)
N2 C1 C2 105.1(9)
N2 C1 C4 122.0(8)
C2 C1 C4 132.9(9)
C1 C2 C3 105.9(9)
N1 C3 C2 111.8(8)
N1 C3 C5 122.1(10)
C2 C3 C5 126.1(10)
C7 C6 N4 107.1(10)
C7 C6 C9 132.6(11)
N4 C6 C9 120.3(10)
C6 C7 C8 106.5(11)
N3 C8 C7 110.2(10)
N3 C8 C10 123.6(11)
C7 C8 C10 126.2(12)
N4 C11 N2 113.1(9)
N4 C11 C12 115.3(8)
N2 C11 C12 110.5(9)
N5 C12 C13 115.8(8)
N5 C12 C11 108.5(8)
C13 C12 C11 110.0(9)
C14 C13 C18 117.0(10)
C14 C13 C12 121.0(9)
C18 C13 C12 121.7(9)
C13 C14 C15 120.2(10)
C14 C15 C16 109.4(9)
C19 C16 C15 107.9(11)
C19 C16 C17 90.2(10)
C15 C16 C17 110.8(10)
C16 C17 C18 81.1(9)
C13 C18 C19 112.6(9)
C13 C18 C17 104.7(10)
C19 C18 C17 83.6(9)
C20 C19 C16 118.3(11)
C20 C19 C18 114.3(10)
C16 C19 C18 90.5(10)
C20 C19 C21 113.9(13)
C16 C19 C21 109.1(12)
C18 C19 C21 108.1(9)
N5 C22 C23 120.6(10)
N5 C22 C27 127.0(8)
C23 C22 C27 112.4(10)
C24 C23 C22 126.9(11)
C25 C24 C23 114.6(10)
C24 C25 C26 125.7(11)
C24 C25 F1 117.4(10)
C26 C25 F1 116.8(11)
C25 C26 C27 117.5(10)
C26 C27 C22 122.7(9)
C28 O1 C31 106.5(11)
C28 O1 C31A 99.2(12)
C31 O1 C31A 14(2)
C28 O1 C28A 21.1(14)
C31 O1 C28A 114.2(13)
C31A O1 C28A 102.8(13)
C28 O1 Li1 123.9(11)
C31 O1 Li1 128.9(11)
C31A O1 Li1 132.3(12)
C28A O1 Li1 110.9(11)
O1 C28 C29 107.5(13)
C30 C29 C28 104.5(14)
C29 C30 C31 102.3(13)
O1 C31 C30 108.6(12)
O1 C28A C29A 108.2(12)
C30A C29A C28A 106.0(13)
C29A C30A C31A 100.6(12)
O1 C31A C30A 107.7(13)
C33 C32 N7 105.4(9)
C33 C32 C35 131.7(10)
N7 C32 C35 122.8(10)
C32 C33 C34 107.8(10)
N6 C34 C33 109.3(10)
N6 C34 C36 119.0(10)
C33 C34 C36 131.6(11)
N8 C37 C38 111.9(8)
N8 C37 C40 118.1(9)
C38 C37 C40 129.9(9)
C39 C38 C37 105.9(10)
N9 C39 C38 106.9(9)
N9 C39 C41 122.6(8)
C38 C39 C41 130.4(9)
N7 C42 N9 108.5(8)
N7 C42 C43 113.6(8)
N9 C42 C43 112.7(8)
N10 C43 C42 113.1(8)
N10 C43 C44 117.4(8)
C42 C43 C44 108.3(7)
C45 C44 C49 117.1(9)
C45 C44 C43 120.9(9)
C49 C44 C43 121.4(9)
C44 C45 C46 118.9(10)
C47 C46 C45 111.5(8)
C46 C47 C48 108.6(9)
C46 C47 C50 109.0(8)
C48 C47 C50 87.5(7)
C47 C48 C49 85.1(8)
C44 C49 C50 109.9(9)
C44 C49 C48 108.0(9)
C50 C49 C48 87.9(7)
C51 C50 C52 109.6(10)
C51 C50 C49 120.0(8)
C52 C50 C49 112.3(9)
C51 C50 C47 117.0(8)
C52 C50 C47 110.8(9)
C49 C50 C47 85.1(7)
N10 C53 C54 128.7(9)
N10 C53 C58 117.0(10)
C54 C53 C58 114.4(10)
C55 C54 C53 124.1(9)
C54 C55 C56 119.3(11)
F2 C56 C57 120.6(11)
F2 C56 C55 120.0(12)
C57 C56 C55 119.4(13)
C58 C57 C56 121.5(11)
C57 C58 C53 121.2(11)
C62A O2 C62 17.4(9)
C62A O2 C59 95.6(12)
C62 O2 C59 113.0(12)
C62A O2 C59A 111.1(14)
C62 O2 C59A 127.6(13)
C59 O2 C59A 22.7(15)
C62A O2 Li2 134.1(11)
C62 O2 Li2 117.0(10)
C59 O2 Li2 129.2(10)
C59A O2 Li2 109.8(12)
C60 C59 O2 103.6(12)
C59 C60 C61 107.5(13)
C62 C61 C60 101.7(11)
O2 C62 C61 107.1(12)
C60A C59A O2 105.2(13)
C59A C60A C61A 107.0(13)
C62A C61A C60A 101.0(11)
O2 C62A C61A 107.8(13)

loop_
_geom_bond_atom_site_label_1
_geom_bond_atom_site_label_2
_geom_bond_distance
N1 C3 1.307(11)
N1 N2 1.365(9)
N1 Li1 2.05(2)
N2 C1 1.363(12)
N2 C11 1.432(10)
N3 C8 1.332(13)
N3 N4 1.354(10)
N3 Li1 2.042(19)
N4 C6 1.377(12)
N4 C11 1.423(12)
N5 C22 1.356(13)
N5 C12 1.473(11)
N5 Li1 1.99(2)
N6 C34 1.335(12)
N6 N7 1.367(10)
N6 Li2 2.048(18)
N7 C32 1.376(12)
N7 C42 1.468(12)
N8 C37 1.336(11)
N8 N9 1.385(9)
N8 Li2 2.10(2)
N9 C39 1.330(11)
N9 C42 1.484(10)
N10 C53 1.357(13)
N10 C43 1.434(10)
N10 Li2 1.958(19)
F1 C25 1.417(12)
F2 C56 1.366(14)
Li1 O1 1.954(17)
Li2 O2 1.960(18)
C1 C2 1.388(12)
C1 C4 1.473(12)
C2 C3 1.392(14)
C3 C5 1.480(11)
C6 C7 1.319(14)
C6 C9 1.486(14)
C7 C8 1.421(15)
C8 C10 1.490(12)
C11 C12 1.589(15)
C12 C13 1.513(12)
C13 C14 1.315(13)
C13 C18 1.491(14)
C14 C15 1.542(13)
C15 C16 1.538(15)
C16 C19 1.486(16)
C16 C17 1.564(16)
C17 C18 1.716(19)
C18 C19 1.521(14)
C19 C20 1.487(18)
C19 C21 1.552(14)
C22 C23 1.404(12)
C22 C27 1.445(13)
C23 C24 1.383(15)
C24 C25 1.354(14)
C25 C26 1.363(13)
C26 C27 1.382(14)
O1 C28 1.424(14)
O1 C31 1.425(13)
O1 C31A 1.435(15)
O1 C28A 1.467(14)
C28 C29 1.475(15)
C29 C30 1.45(2)
C30 C31 1.490(15)
C28A C29A 1.487(15)
C29A C30A 1.44(2)
C30A C31A 1.500(15)
C32 C33 1.370(14)
C32 C35 1.500(14)
C33 C34 1.399(14)
C34 C36 1.474(12)
C37 C38 1.383(14)
C37 C40 1.534(12)
C38 C39 1.361(12)
C39 C41 1.504(12)
C42 C43 1.527(13)
C43 C44 1.552(11)
C44 C45 1.314(13)
C44 C49 1.492(14)
C45 C46 1.521(13)
C46 C47 1.509(13)
C47 C48 1.561(13)
C47 C50 1.578(12)
C48 C49 1.572(14)
C49 C50 1.556(14)
C50 C51 1.473(15)
C50 C52 1.519(12)
C53 C54 1.385(14)
C53 C58 1.439(12)
C54 C55 1.358(14)
C55 C56 1.375(13)
C56 C57 1.366(16)
C57 C58 1.348(15)
O2 C62A 1.441(14)
O2 C62 1.450(13)
O2 C59 1.463(13)
O2 C59A 1.468(15)
C59 C60 1.449(16)
C60 C61 1.60(2)
C61 C62 1.472(16)
C59A C60A 1.451(17)
C60A C61A 1.59(2)
C61A C62A 1.479(17)
